data_9017646
loop_
_publ_author_name
'Della Ventura, G.'
'Bellatreccia, F.'
'Camara, F.'
'Oberti, R.'

_publ_section_title
;
 Crystal-chemistry and short-range order of fluoro-edenite and fluoro-pargasite:
 a combined X-ray diffraction and FTIR spectroscopic approach
 Note: Sample GE408
;
_journal_name_full 'Mineralogical Magazine'
_journal_page_first 293
_journal_page_last 310
_journal_volume 78
_journal_year 2014
_chemical_compound_source 'Limecrest-Southdown Quarry, Sparta, New Jersey, USA'
_chemical_formula_sum 'Al0.97 Ca2.02 Cl0.01 F1.14 Fe0.18 H0.86 K0.11 Mg4.75 Mn0.01 Na0.65 O22.86 Si7.09 Ti0.01'
_chemical_name_mineral Fluoro-edenite
_space_group_IT_number 12
_space_group_name_Hall '-C 2y'
_space_group_name_H-M_alt 'C 1 2/m 1'
_symmetry_space_group_name_H-M 'C 1 2/m 1'
_cell_angle_alpha 90
_cell_angle_beta 104.97
_cell_angle_gamma 90
_cell_formula_units_Z 2
_cell_length_a 9.871
_cell_length_b 18.033
_cell_length_c 5.2805
_cell_volume 908.048
_database_code_amcsd 0020432
_exptl_crystal_density_diffrn 3.075
_cod_data_source_file inputs/fixed/downloads/18/18553.cif
_cod_data_source_block 18553
_cod_original_formula_sum 'Ca2.02 Na.65 K.11 Mg4.75 Al.97 Ti.01 Fe.18 Mn.01 Si7.09 O22.86 F1.14 Cl.01 H.86'
_cod_database_code 9017646

loop_
_space_group_symop_operation_xyz
x,y,z
1/2+x,1/2+y,z
x,-y,z
1/2+x,1/2-y,z
-x,y,-z
1/2-x,1/2+y,-z
-x,-y,-z
1/2-x,1/2-y,-z

loop_
_atom_site_aniso_label
_atom_site_aniso_U_11
_atom_site_aniso_U_22
_atom_site_aniso_U_33
_atom_site_aniso_U_12
_atom_site_aniso_U_13
_atom_site_aniso_U_23
CaA 0.02165 0.01977 0.03059 0.00000 0.01700 0.00000
NaA 0.02165 0.01977 0.03059 0.00000 0.01700 0.00000
KA 0.02165 0.01977 0.03059 0.00000 0.01700 0.00000
CaAm 0.02165 0.03130 0.02927 0.00000 0.01479 0.00000
NaAm 0.02165 0.03130 0.02927 0.00000 0.01479 0.00000
KAm 0.02165 0.03130 0.02927 0.00000 0.01479 0.00000
CaA2 0.04745 0.00824 0.07238 0.00000 0.05077 0.00000
NaA2 0.04745 0.00824 0.07238 0.00000 0.05077 0.00000
KA2 0.04745 0.00824 0.07238 0.00000 0.05077 0.00000
MgM1 0.00737 0.00659 0.00554 0.00000 0.00246 0.00000
AlM1 0.00737 0.00659 0.00554 0.00000 0.00246 0.00000
TiM1 0.00737 0.00659 0.00554 0.00000 0.00246 0.00000
FeM1 0.00737 0.00659 0.00554 0.00000 0.00246 0.00000
MnM1 0.00737 0.00659 0.00554 0.00000 0.00246 0.00000
MgM2 0.00599 0.00494 0.00567 0.00000 0.00222 0.00000
AlM2 0.00599 0.00494 0.00567 0.00000 0.00222 0.00000
TiM2 0.00599 0.00494 0.00567 0.00000 0.00222 0.00000
FeM2 0.00599 0.00494 0.00567 0.00000 0.00222 0.00000
MnM2 0.00599 0.00494 0.00567 0.00000 0.00222 0.00000
MgM3 0.00691 0.00494 0.00606 0.00000 0.00173 0.00000
AlM3 0.00691 0.00494 0.00606 0.00000 0.00173 0.00000
TiM3 0.00691 0.00494 0.00606 0.00000 0.00173 0.00000
FeM3 0.00691 0.00494 0.00606 0.00000 0.00173 0.00000
MnM3 0.00691 0.00494 0.00606 0.00000 0.00173 0.00000
CaM4 0.01198 0.00824 0.01094 0.00000 0.00715 0.00000
CaM4* 1.83398 0.00000 0.00000 0.00000 0.00000 0.00000
SiT1 0.00461 0.00494 0.00514 0.00000 0.00123 0.00000
AlT1 0.00461 0.00494 0.00514 0.00000 0.00123 0.00000
SiT2 0.00507 0.00494 0.00514 -0.00087 0.00173 0.00000
AlT2 0.00507 0.00494 0.00514 -0.00087 0.00173 0.00000
O1 0.00645 0.00659 0.00633 -0.00087 0.00173 -0.00047
O2 0.00507 0.00824 0.00686 0.00000 0.00173 0.00000
O3 0.01014 0.00988 0.01028 0.00000 0.00345 0.00000
F3 0.01014 0.00988 0.01028 0.00000 0.00345 0.00000
Cl3 0.01014 0.00988 0.01028 0.00000 0.00345 0.00000
O4 0.01014 0.00824 0.01028 -0.00261 0.00419 -0.00093
O5 0.00783 0.01483 0.00870 0.00000 0.00123 0.00373
O6 0.00737 0.01153 0.01041 0.00000 0.00271 -0.00326
O7 0.01014 0.00824 0.01687 0.00000 0.00197 0.00000
H 4.60683 0.00000 0.00000 0.00000 0.00000 0.00000

loop_
_atom_site_label
_atom_site_fract_x
_atom_site_fract_y
_atom_site_fract_z
_atom_site_occupancy
_atom_site_U_iso_or_equiv
_atom_site_type_symbol
_atom_site_attached_hydrogens
CaA 0.00000 0.50000 0.00000 0.00600 0.02191 Ca 0
NaA 0.00000 0.50000 0.00000 0.13000 0.02191 Na 0
KA 0.00000 0.50000 0.00000 0.02200 0.02191 K 0
CaAm 0.04458 0.50000 0.09785 0.00600 0.02584 Ca 0
NaAm 0.04458 0.50000 0.09785 0.13000 0.02584 Na 0
KAm 0.04458 0.50000 0.09785 0.02200 0.02584 K 0
CaA2 0.00000 0.47231 0.00000 0.00600 0.03635 Ca 0
NaA2 0.00000 0.47231 0.00000 0.13000 0.03635 Na 0
KA2 0.00000 0.47231 0.00000 0.02200 0.03635 K 0
MgM1 0.00000 0.08840 0.50000 0.95000 0.00608 Mg 0
AlM1 0.00000 0.08840 0.50000 0.01200 0.00608 Al 0
TiM1 0.00000 0.08840 0.50000 0.00200 0.00608 Ti 0
FeM1 0.00000 0.08840 0.50000 0.03600 0.00608 Fe 0
MnM1 0.00000 0.08840 0.50000 0.00200 0.00608 Mn 0
MgM2 0.00000 0.17610 0.00000 0.95000 0.00545 Mg 0
AlM2 0.00000 0.17610 0.00000 0.01200 0.00545 Al 0
TiM2 0.00000 0.17610 0.00000 0.00200 0.00545 Ti 0
FeM2 0.00000 0.17610 0.00000 0.03600 0.00545 Fe 0
MnM2 0.00000 0.17610 0.00000 0.00200 0.00545 Mn 0
MgM3 0.00000 0.00000 0.00000 0.95000 0.00608 Mg 0
AlM3 0.00000 0.00000 0.00000 0.01200 0.00608 Al 0
TiM3 0.00000 0.00000 0.00000 0.00200 0.00608 Ti 0
FeM3 0.00000 0.00000 0.00000 0.03600 0.00608 Fe 0
MnM3 0.00000 0.00000 0.00000 0.00200 0.00608 Mn 0
CaM4 0.00000 0.27840 0.50000 0.49750 0.00925 Ca 0
CaM4* 0.00000 0.25650 0.50000 0.49750 0.00507 Ca 0
SiT1 0.28028 0.08445 0.29996 0.88630 0.00494 Si 0
AlT1 0.28028 0.08445 0.29996 0.11370 0.00494 Al 0
SiT2 0.28905 0.17190 0.80750 0.88630 0.00507 Si 0
AlT2 0.28905 0.17190 0.80750 0.11370 0.00507 Al 0
O1 0.10980 0.08556 0.21899 1.00000 0.00659 O 0
O2 0.11931 0.17125 0.72617 1.00000 0.00671 O 0
O3 0.10653 0.00000 0.71504 0.43000 0.00975 O 0
F3 0.10653 0.00000 0.71504 0.57000 0.00975 F 0
Cl3 0.10653 0.00000 0.71504 0.00500 0.00975 Cl 0
O4 0.36476 0.24882 0.79029 1.00000 0.00925 O 0
O5 0.34799 0.13643 0.10432 1.00000 0.01039 O 0
O6 0.34494 0.11723 0.59980 1.00000 0.00975 O 0
O7 0.34091 0.00000 0.28617 1.00000 0.01203 O 0
H 0.19406 0.00000 0.77619 0.43000 0.01267 H 0

loop_
_cod_changelog_entry_id
_cod_changelog_entry_author
_cod_changelog_entry_date
_cod_changelog_entry_text
1
;cod-tools version 3.8.0
Id: cif_guess_AMCSD_atom_types 9581 2023-05-17 12:35:41Z saulius
;
2023-05-23T09:23:28+03:00
;Derived atom types and hydrogen counts
from atom names that follow the AMCSD naming convention
(Wat == water, O-H == hydroxyl).
;
2
;cod-tools version 3.10.1
Id: cif_fix_AMCSD_aniso_labels 10200 2024-08-01 14:09:44Z saulius
;
2024-08-02T12:21:57+03:00
;Changed the following '_atom_site_aniso_label' values:
'CaM4'' -> 'CaM4*'
;

loop_
_cod_related_entry_id
_cod_related_entry_database
_cod_related_entry_code
1 AMCSD 0020432
